data_4345332
loop_
_publ_author_name
'Moussa, Jamal'
'Loch, Aruny'
'Chamoreau, Lise-Marie'
'Degli Esposti, Alessandra'
'Bandini, Elisa'
'Barbieri, Andrea'
'Amouri, Hani'

_publ_section_title
;
 Luminescent Cyclometalated Platinum Complexes with \p-Bonded Catecholate
 Organometallic Ligands.
;
_journal_issue 4
_journal_name_full 'Inorganic chemistry'
_journal_page_first 2050
_journal_page_last 2059
_journal_paper_doi 10.1021/acs.inorgchem.6b02731
_journal_volume 56
_journal_year 2017
_chemical_formula_moiety 'C27 H27 N1 O2 Pt1 Rh1, C F3 O3 S, H2 O'
_chemical_formula_sum 'C28 H29 F3 N O6 Pt Rh S'
_chemical_formula_weight 862.58
_chemical_name_systematic
;
 ?
;
_space_group_IT_number 14
_symmetry_cell_setting monoclinic
_symmetry_Int_Tables_number 14
_symmetry_space_group_name_Hall '-P 2ybc'
_symmetry_space_group_name_H-M 'P 1 21/c 1'
_atom_sites_solution_hydrogens geom
_atom_sites_solution_primary direct
_atom_sites_solution_secondary difmap
_audit_creation_method SHELXL-97
_cell_angle_alpha 90.00
_cell_angle_beta 94.652(2)
_cell_angle_gamma 90.00
_cell_formula_units_Z 4
_cell_length_a 16.2420(4)
_cell_length_b 8.4344(3)
_cell_length_c 22.4090(6)
_cell_measurement_reflns_used 7695
_cell_measurement_temperature 200(2)
_cell_measurement_theta_max 27.5
_cell_measurement_theta_min 2.58
_cell_volume 3059.73(16)
_computing_cell_refinement 'Bruker SAINT'
_computing_data_collection 'Bruker APEX2'
_computing_data_reduction 'Bruker SAINT'
_computing_molecular_graphics 'DIAMOND. Crystal Impact GbR, Bonn, Germany'
_computing_publication_material 'WinGX publication routines (Farrugia, 1999)'
_computing_structure_refinement 'SHELXL-97 (Sheldrick, 2008)'
_computing_structure_solution 'SUPERFLIP (Palatinus & Chapuis, 2007)'
_diffrn_ambient_temperature 200(2)
_diffrn_measured_fraction_theta_full 0.994
_diffrn_measured_fraction_theta_max 0.994
_diffrn_measurement_device_type 'Bruker APEX-II CCD'
_diffrn_measurement_method '\f and \w scans'
_diffrn_radiation_monochromator graphite
_diffrn_radiation_source 'fine-focus sealed tube'
_diffrn_radiation_type MoK\a
_diffrn_radiation_wavelength 0.71073
_diffrn_reflns_av_R_equivalents 0.0270
_diffrn_reflns_av_sigmaI/netI 0.0419
_diffrn_reflns_limit_h_max 21
_diffrn_reflns_limit_h_min -20
_diffrn_reflns_limit_k_max 5
_diffrn_reflns_limit_k_min -10
_diffrn_reflns_limit_l_max 28
_diffrn_reflns_limit_l_min -28
_diffrn_reflns_number 15069
_diffrn_reflns_theta_full 27.51
_diffrn_reflns_theta_max 27.51
_diffrn_reflns_theta_min 1.82
_diffrn_standards_number 0
_exptl_absorpt_coefficient_mu 5.233
_exptl_absorpt_correction_T_max 0.731
_exptl_absorpt_correction_T_min 0.417
_exptl_absorpt_correction_type multi-scan
_exptl_absorpt_process_details
;
SADABS, Bruker AXS Inc., Madison, 
Wisconsin, USA. or Sheldrick, G. M. (1996)
;
_exptl_crystal_colour orange
_exptl_crystal_density_diffrn 1.873
_exptl_crystal_density_method 'not measured'
_exptl_crystal_description block
_exptl_crystal_F_000 1672
_exptl_crystal_size_max 0.15
_exptl_crystal_size_mid 0.11
_exptl_crystal_size_min 0.06
_refine_diff_density_max 1.861
_refine_diff_density_min -1.076
_refine_diff_density_rms 0.186
_refine_ls_extinction_method none
_refine_ls_goodness_of_fit_ref 1.052
_refine_ls_hydrogen_treatment constr
_refine_ls_matrix_type full
_refine_ls_number_parameters 354
_refine_ls_number_reflns 6985
_refine_ls_number_restraints 7
_refine_ls_restrained_S_all 1.056
_refine_ls_R_factor_all 0.0713
_refine_ls_R_factor_gt 0.0480
_refine_ls_shift/su_max 0.020
_refine_ls_shift/su_mean 0.001
_refine_ls_structure_factor_coef Fsqd
_refine_ls_weighting_details 'calc w=1/[\s^2^(Fo^2^)+(0.0616P)^2^+19.9592P] where P=(Fo^2^+2Fc^2^)/3'
_refine_ls_weighting_scheme calc
_refine_ls_wR_factor_gt 0.1207
_refine_ls_wR_factor_ref 0.1346
_reflns_number_gt 5230
_reflns_number_total 6985
_reflns_threshold_expression >2\s(I)
_cod_data_source_file ic6b02731_si_003.cif
_cod_data_source_block jm_11_1_0m
_cod_original_sg_symbol_H-M 'P 21/c'
_cod_database_code 4345332

loop_
_symmetry_equiv_pos_as_xyz
'x, y, z'
'-x, y+1/2, -z+1/2'
'-x, -y, -z'
'x, -y-1/2, z-1/2'

loop_
_atom_site_label
_atom_site_type_symbol
_atom_site_fract_x
_atom_site_fract_y
_atom_site_fract_z
_atom_site_U_iso_or_equiv
_atom_site_adp_type
_atom_site_occupancy
_atom_site_symmetry_multiplicity
_atom_site_calc_flag
_atom_site_refinement_flags
S1 S 0.1195(2) 1.0103(5) -0.14717(15) 0.0841(10) Uani 1 1 d D
O3 O 0.0534(6) 1.0003(19) -0.1140(5) 0.149(6) Uani 1 1 d .
O4 O 0.1902(7) 0.937(2) -0.1239(6) 0.173(7) Uani 1 1 d .
O5 O 0.1400(12) 1.149(3) -0.1796(15) 0.320(16) Uani 1 1 d .
C28 C 0.0884(18) 0.901(3) -0.2147(11) 0.32(2) Uiso 1 1 d D
F1 F 0.0518(15) 0.764(3) -0.1965(11) 0.346(13) Uiso 1 1 d D
F2 F 0.1575(15) 0.840(3) -0.2349(11) 0.335(12) Uiso 1 1 d D
F3 F 0.0323(17) 0.981(3) -0.2459(14) 0.362(15) Uiso 1 1 d D
O1W O 0.0639(17) 1.496(3) -0.0907(12) 0.135(9) Uiso 0.50 1 d P
O2W O 0.1600(18) 1.485(4) -0.1226(14) 0.151(10) Uiso 0.50 1 d P
Pt1 Pt 0.346592(17) 0.46382(4) 0.140265(13) 0.03441(11) Uani 1 1 d .
Rh1 Rh 0.21051(4) 0.90464(8) 0.07697(3) 0.03822(16) Uani 1 1 d .
O1 O 0.2327(4) 0.5633(7) 0.1569(3) 0.0457(14) Uani 1 1 d .
O2 O 0.3167(3) 0.5652(6) 0.0582(2) 0.0378(12) Uani 1 1 d .
N1 N 0.3734(4) 0.3637(8) 0.2200(3) 0.0367(14) Uani 1 1 d .
C1 C 0.3229(5) 0.3657(10) 0.2648(4) 0.0415(19) Uani 1 1 d .
H1 H 0.2714 0.4190 0.2591 0.050 Uiso 1 1 calc R
C2 C 0.3440(6) 0.2925(12) 0.3187(4) 0.051(2) Uani 1 1 d .
H2 H 0.3078 0.2969 0.3499 0.061 Uiso 1 1 calc R
C3 C 0.4182(6) 0.2124(11) 0.3272(4) 0.051(2) Uani 1 1 d .
H3 H 0.4334 0.1606 0.3641 0.062 Uiso 1 1 calc R
C4 C 0.4706(5) 0.2088(12) 0.2807(4) 0.049(2) Uani 1 1 d .
H4 H 0.5221 0.1551 0.2861 0.059 Uiso 1 1 calc R
C5 C 0.4476(5) 0.2829(10) 0.2273(3) 0.0377(17) Uani 1 1 d .
C6 C 0.4936(5) 0.2893(9) 0.1735(3) 0.0372(17) Uani 1 1 d .
C7 C 0.5720(5) 0.2215(11) 0.1694(4) 0.046(2) Uani 1 1 d .
H7 H 0.5986 0.1677 0.2028 0.055 Uiso 1 1 calc R
C8 C 0.6100(6) 0.2327(12) 0.1173(4) 0.056(2) Uani 1 1 d .
H8 H 0.6629 0.1863 0.1144 0.067 Uiso 1 1 calc R
C9 C 0.5708(5) 0.3124(12) 0.0686(4) 0.052(2) Uani 1 1 d .
H9 H 0.5969 0.3205 0.0323 0.062 Uiso 1 1 calc R
C10 C 0.4932(5) 0.3808(11) 0.0729(4) 0.0430(19) Uani 1 1 d .
H10 H 0.4668 0.4349 0.0394 0.052 Uiso 1 1 calc R
C11 C 0.4544(4) 0.3703(9) 0.1254(3) 0.0323(15) Uani 1 1 d .
C12 C 0.2010(5) 0.6337(10) 0.1095(4) 0.0400(18) Uani 1 1 d .
C13 C 0.2456(5) 0.6343(10) 0.0562(3) 0.0377(17) Uani 1 1 d .
C14 C 0.2120(5) 0.7212(10) 0.0054(3) 0.0387(18) Uani 1 1 d .
H14 H 0.2434 0.7319 -0.0283 0.046 Uiso 1 1 calc R
C15 C 0.1323(5) 0.7922(11) 0.0039(4) 0.048(2) Uani 1 1 d .
H15 H 0.1083 0.8384 -0.0321 0.058 Uiso 1 1 calc R
C16 C 0.0894(5) 0.7936(11) 0.0558(4) 0.046(2) Uani 1 1 d .
H16 H 0.0369 0.8432 0.0555 0.056 Uiso 1 1 calc R
C17 C 0.1254(5) 0.7199(10) 0.1089(4) 0.0438(19) Uani 1 1 d .
H17 H 0.0983 0.7284 0.1448 0.053 Uiso 1 1 calc R
C18 C 0.2855(6) 1.0163(12) 0.1479(5) 0.056(2) Uani 1 1 d .
C19 C 0.3271(6) 1.0215(12) 0.0953(4) 0.051(2) Uani 1 1 d .
C20 C 0.2807(8) 1.1088(14) 0.0509(5) 0.070(3) Uani 1 1 d .
C21 C 0.2086(10) 1.1596(11) 0.0758(7) 0.093(5) Uani 1 1 d .
C22 C 0.2098(7) 1.1048(16) 0.1367(7) 0.085(5) Uani 1 1 d .
C23 C 0.3160(8) 0.9278(16) 0.2054(5) 0.080(4) Uani 1 1 d .
H23A H 0.3483 0.8350 0.1951 0.120 Uiso 1 1 calc R
H23B H 0.2685 0.8933 0.2264 0.120 Uiso 1 1 calc R
H23C H 0.3507 0.9985 0.2314 0.120 Uiso 1 1 calc R
C24 C 0.4105(7) 0.9406(14) 0.0854(6) 0.073(3) Uani 1 1 d .
H24A H 0.4555 0.9981 0.1078 0.110 Uiso 1 1 calc R
H24B H 0.4193 0.9416 0.0427 0.110 Uiso 1 1 calc R
H24C H 0.4095 0.8307 0.0996 0.110 Uiso 1 1 calc R
C25 C 0.3040(11) 1.156(2) -0.0094(6) 0.125(7) Uani 1 1 d .
H25A H 0.2543 1.1616 -0.0372 0.187 Uiso 1 1 calc R
H25B H 0.3419 1.0767 -0.0239 0.187 Uiso 1 1 calc R
H25C H 0.3312 1.2595 -0.0070 0.187 Uiso 1 1 calc R
C26 C 0.1383(11) 1.2603(15) 0.0476(10) 0.167(11) Uani 1 1 d .
H26A H 0.1318 1.2407 0.0044 0.251 Uiso 1 1 calc R
H26B H 0.1508 1.3727 0.0550 0.251 Uiso 1 1 calc R
H26C H 0.0870 1.2326 0.0654 0.251 Uiso 1 1 calc R
C27 C 0.1500(8) 1.132(2) 0.1836(8) 0.139(9) Uani 1 1 d .
H27A H 0.0949 1.1533 0.1641 0.209 Uiso 1 1 calc R
H27B H 0.1683 1.2235 0.2083 0.209 Uiso 1 1 calc R
H27C H 0.1480 1.0378 0.2089 0.209 Uiso 1 1 calc R

loop_
_atom_site_aniso_label
_atom_site_aniso_U_11
_atom_site_aniso_U_22
_atom_site_aniso_U_33
_atom_site_aniso_U_23
_atom_site_aniso_U_13
_atom_site_aniso_U_12
S1 0.084(2) 0.102(3) 0.0664(18) 0.0005(18) 0.0097(16) 0.003(2)
O3 0.063(6) 0.267(17) 0.118(9) -0.012(9) 0.004(6) 0.070(8)
O4 0.068(7) 0.34(2) 0.116(9) 0.052(11) 0.017(6) 0.056(10)
O5 0.189(19) 0.170(18) 0.61(5) 0.19(3) 0.12(2) 0.039(15)
Pt1 0.03076(16) 0.03206(17) 0.03993(17) 0.00191(13) -0.00008(11) 0.00086(13)
Rh1 0.0371(3) 0.0313(3) 0.0444(3) -0.0039(3) -0.0078(3) -0.0002(3)
O1 0.045(3) 0.047(4) 0.045(3) 0.011(3) 0.005(3) 0.005(3)
O2 0.035(3) 0.038(3) 0.040(3) 0.002(2) 0.000(2) 0.008(2)
N1 0.036(3) 0.033(3) 0.040(3) -0.001(3) -0.002(3) 0.003(3)
C1 0.036(4) 0.044(5) 0.045(4) 0.004(4) 0.003(3) 0.006(4)
C2 0.051(5) 0.057(6) 0.045(5) 0.009(4) 0.004(4) -0.002(5)
C3 0.058(6) 0.048(5) 0.045(5) 0.009(4) -0.011(4) 0.004(5)
C4 0.041(5) 0.055(6) 0.050(5) 0.006(4) -0.004(4) -0.001(4)
C5 0.031(4) 0.036(4) 0.044(4) 0.001(3) -0.004(3) -0.005(3)
C6 0.039(4) 0.031(4) 0.040(4) -0.004(3) -0.002(3) 0.003(3)
C7 0.037(4) 0.046(5) 0.053(5) 0.000(4) -0.003(4) 0.010(4)
C8 0.039(5) 0.058(6) 0.070(6) -0.007(5) 0.003(4) 0.013(4)
C9 0.044(5) 0.062(6) 0.052(5) -0.002(5) 0.010(4) 0.009(5)
C10 0.042(4) 0.044(5) 0.042(4) 0.001(4) 0.000(3) 0.001(4)
C11 0.032(4) 0.026(4) 0.038(4) -0.002(3) 0.000(3) -0.001(3)
C12 0.036(4) 0.037(4) 0.046(4) 0.002(4) -0.002(3) -0.004(3)
C13 0.036(4) 0.034(4) 0.042(4) -0.005(3) -0.004(3) -0.003(3)
C14 0.043(4) 0.036(4) 0.036(4) -0.005(3) -0.004(3) 0.001(4)
C15 0.042(5) 0.050(5) 0.048(5) 0.000(4) -0.016(4) -0.005(4)
C16 0.032(4) 0.043(5) 0.062(5) -0.006(4) -0.006(4) 0.001(4)
C17 0.039(4) 0.041(5) 0.052(5) -0.001(4) 0.004(4) -0.003(4)
C18 0.052(5) 0.055(6) 0.058(6) -0.014(5) -0.013(4) -0.013(5)
C19 0.045(5) 0.050(5) 0.057(5) -0.011(4) -0.007(4) -0.014(4)
C20 0.082(8) 0.048(6) 0.073(7) 0.007(5) -0.033(6) -0.021(6)
C21 0.129(12) 0.016(4) 0.122(11) -0.014(6) -0.073(10) 0.002(6)
C22 0.044(6) 0.082(9) 0.130(12) -0.073(9) 0.005(6) -0.012(6)
C23 0.087(9) 0.100(10) 0.051(6) -0.005(6) -0.009(6) -0.031(8)
C24 0.054(6) 0.073(8) 0.094(9) -0.024(7) 0.015(6) -0.015(6)
C25 0.174(16) 0.117(13) 0.075(9) 0.034(9) -0.038(9) -0.089(12)
C26 0.163(16) 0.035(6) 0.28(2) -0.030(10) -0.145(17) 0.034(8)
C27 0.055(8) 0.179(18) 0.185(17) -0.134(15) 0.019(9) -0.012(10)

loop_
_atom_type_symbol
_atom_type_description
_atom_type_scat_dispersion_real
_atom_type_scat_dispersion_imag
_atom_type_scat_source
C C 0.0033 0.0016 'International Tables Vol C Tables 4.2.6.8 and 6.1.1.4'
H H 0.0000 0.0000 'International Tables Vol C Tables 4.2.6.8 and 6.1.1.4'
F F 0.0171 0.0103 'International Tables Vol C Tables 4.2.6.8 and 6.1.1.4'
N N 0.0061 0.0033 'International Tables Vol C Tables 4.2.6.8 and 6.1.1.4'
O O 0.0106 0.0060 'International Tables Vol C Tables 4.2.6.8 and 6.1.1.4'
Pt Pt -1.7033 8.3905 'International Tables Vol C Tables 4.2.6.8 and 6.1.1.4'
Rh Rh -1.1178 0.9187 'International Tables Vol C Tables 4.2.6.8 and 6.1.1.4'
S S 0.1246 0.1234 'International Tables Vol C Tables 4.2.6.8 and 6.1.1.4'

loop_
_geom_angle_atom_site_label_1
_geom_angle_atom_site_label_2
_geom_angle_atom_site_label_3
_geom_angle
O3 S1 O4 116.0(8)
O3 S1 O5 123.8(11)
O4 S1 O5 109.9(11)
O3 S1 C28 104.4(11)
O4 S1 C28 104.9(12)
O5 S1 C28 93.0(17)
F3 C28 F2 126(3)
F3 C28 F1 107(2)
F2 C28 F1 100(2)
F3 C28 S1 109(2)
F2 C28 S1 107.1(19)
F1 C28 S1 106(2)
C11 Pt1 N1 81.3(3)
C11 Pt1 O2 99.4(3)
N1 Pt1 O2 178.9(2)
C11 Pt1 O1 179.5(3)
N1 Pt1 O1 98.2(2)
O2 Pt1 O1 81.0(2)
C18 Rh1 C19 38.4(4)
C18 Rh1 C21 64.9(4)
C19 Rh1 C21 63.5(5)
C18 Rh1 C22 39.2(4)
C19 Rh1 C22 64.6(4)
C21 Rh1 C22 39.1(5)
C18 Rh1 C20 64.6(4)
C19 Rh1 C20 38.0(4)
C21 Rh1 C20 37.9(5)
C22 Rh1 C20 64.8(5)
C18 Rh1 C16 142.5(4)
C19 Rh1 C16 177.6(4)
C21 Rh1 C16 114.3(5)
C22 Rh1 C16 114.8(4)
C20 Rh1 C16 139.6(4)
C18 Rh1 C15 179.3(4)
C19 Rh1 C15 141.8(4)
C21 Rh1 C15 114.5(4)
C22 Rh1 C15 140.1(4)
C20 Rh1 C15 115.2(4)
C16 Rh1 C15 37.2(3)
C18 Rh1 C14 143.2(4)
C19 Rh1 C14 113.3(3)
C21 Rh1 C14 133.3(5)
C22 Rh1 C14 172.4(5)
C20 Rh1 C14 108.7(4)
C16 Rh1 C14 67.0(3)
C15 Rh1 C14 37.4(3)
C18 Rh1 C17 113.4(4)
C19 Rh1 C17 144.8(4)
C21 Rh1 C17 133.7(6)
C22 Rh1 C17 108.2(5)
C20 Rh1 C17 171.6(5)
C16 Rh1 C17 37.5(3)
C15 Rh1 C17 66.7(3)
C14 Rh1 C17 77.9(3)
C18 Rh1 C13 115.5(3)
C19 Rh1 C13 104.6(3)
C21 Rh1 C13 161.6(6)
C22 Rh1 C13 151.2(5)
C20 Rh1 C13 124.2(4)
C16 Rh1 C13 77.1(3)
C15 Rh1 C13 65.1(3)
C14 Rh1 C13 35.6(3)
C17 Rh1 C13 64.2(3)
C18 Rh1 C12 103.9(3)
C19 Rh1 C12 117.1(3)
C21 Rh1 C12 162.1(5)
C22 Rh1 C12 123.5(5)
C20 Rh1 C12 151.9(4)
C16 Rh1 C12 65.3(3)
C15 Rh1 C12 76.6(3)
C14 Rh1 C12 64.1(3)
C17 Rh1 C12 35.5(3)
C13 Rh1 C12 35.0(3)
C12 O1 Pt1 109.8(5)
C13 O2 Pt1 111.4(5)
C1 N1 C5 119.6(7)
C1 N1 Pt1 124.2(5)
C5 N1 Pt1 116.1(5)
N1 C1 C2 121.8(8)
N1 C1 H1 119.1
C2 C1 H1 119.1
C1 C2 C3 119.5(8)
C1 C2 H2 120.2
C3 C2 H2 120.2
C2 C3 C4 119.1(8)
C2 C3 H3 120.5
C4 C3 H3 120.5
C5 C4 C3 120.0(8)
C5 C4 H4 120.0
C3 C4 H4 120.0
C4 C5 N1 120.0(8)
C4 C5 C6 127.6(8)
N1 C5 C6 112.4(7)
C11 C6 C7 120.8(8)
C11 C6 C5 115.0(7)
C7 C6 C5 124.2(7)
C8 C7 C6 120.1(8)
C8 C7 H7 119.9
C6 C7 H7 119.9
C7 C8 C9 119.5(8)
C7 C8 H8 120.2
C9 C8 H8 120.2
C8 C9 C10 120.3(8)
C8 C9 H9 119.8
C10 C9 H9 119.8
C11 C10 C9 120.5(8)
C11 C10 H10 119.7
C9 C10 H10 119.7
C10 C11 C6 118.7(7)
C10 C11 Pt1 126.2(6)
C6 C11 Pt1 115.1(6)
O1 C12 C17 121.9(8)
O1 C12 C13 119.2(7)
C17 C12 C13 118.7(7)
O1 C12 Rh1 131.0(6)
C17 C12 Rh1 65.8(5)
C13 C12 Rh1 72.4(5)
O2 C13 C14 122.9(7)
O2 C13 C12 118.5(7)
C14 C13 C12 118.4(7)
O2 C13 Rh1 130.3(5)
C14 C13 Rh1 65.5(4)
C12 C13 Rh1 72.6(5)
C15 C14 C13 121.6(8)
C15 C14 Rh1 70.3(5)
C13 C14 Rh1 78.9(5)
C15 C14 H14 119.2
C13 C14 H14 119.2
Rh1 C14 H14 122.9
C16 C15 C14 119.7(8)
C16 C15 Rh1 71.1(5)
C14 C15 Rh1 72.3(4)
C16 C15 H15 120.1
C14 C15 H15 120.1
Rh1 C15 H15 128.7
C15 C16 C17 119.4(8)
C15 C16 Rh1 71.7(5)
C17 C16 Rh1 72.9(5)
C15 C16 H16 120.3
C17 C16 H16 120.3
Rh1 C16 H16 127.0
C16 C17 C12 121.5(8)
C16 C17 Rh1 69.6(5)
C12 C17 Rh1 78.7(5)
C16 C17 H17 119.2
C12 C17 H17 119.2
Rh1 C17 H17 123.9
C19 C18 C22 107.3(10)
C19 C18 C23 125.0(10)
C22 C18 C23 127.6(12)
C19 C18 Rh1 71.0(5)
C22 C18 Rh1 70.9(5)
C23 C18 Rh1 122.3(7)
C20 C19 C18 110.0(10)
C20 C19 C24 123.8(11)
C18 C19 C24 126.2(10)
C20 C19 Rh1 72.0(6)
C18 C19 Rh1 70.7(5)
C24 C19 Rh1 122.6(7)
C21 C20 C19 107.2(11)
C21 C20 C25 124.2(13)
C19 C20 C25 128.3(14)
C21 C20 Rh1 70.3(7)
C19 C20 Rh1 70.0(6)
C25 C20 Rh1 129.3(8)
C20 C21 C22 109.3(10)
C20 C21 C26 128.9(16)
C22 C21 C26 121.7(17)
C20 C21 Rh1 71.8(6)
C22 C21 Rh1 70.6(6)
C26 C21 Rh1 125.0(8)
C21 C22 C18 106.1(11)
C21 C22 C27 130.7(15)
C18 C22 C27 123.1(15)
C21 C22 Rh1 70.3(6)
C18 C22 Rh1 69.9(5)
C27 C22 Rh1 126.2(9)
C18 C23 H23A 109.5
C18 C23 H23B 109.5
H23A C23 H23B 109.5
C18 C23 H23C 109.5
H23A C23 H23C 109.5
H23B C23 H23C 109.5
C19 C24 H24A 109.5
C19 C24 H24B 109.5
H24A C24 H24B 109.5
C19 C24 H24C 109.5
H24A C24 H24C 109.5
H24B C24 H24C 109.5
C20 C25 H25A 109.5
C20 C25 H25B 109.5
H25A C25 H25B 109.5
C20 C25 H25C 109.5
H25A C25 H25C 109.5
H25B C25 H25C 109.5
C21 C26 H26A 109.5
C21 C26 H26B 109.5
H26A C26 H26B 109.5
C21 C26 H26C 109.5
H26A C26 H26C 109.5
H26B C26 H26C 109.5
C22 C27 H27A 109.5
C22 C27 H27B 109.5
H27A C27 H27B 109.5
C22 C27 H27C 109.5
H27A C27 H27C 109.5
H27B C27 H27C 109.5

loop_
_geom_bond_atom_site_label_1
_geom_bond_atom_site_label_2
_geom_bond_distance
S1 O3 1.357(12)
S1 O4 1.370(12)
S1 O5 1.431(18)
S1 C28 1.809(18)
C28 F3 1.294(18)
C28 F2 1.346(18)
C28 F1 1.375(19)
O1W O2W 1.77(4)
Pt1 C11 1.973(7)
Pt1 N1 1.991(6)
Pt1 O2 2.051(5)
Pt1 O1 2.092(6)
Rh1 C18 2.141(9)
Rh1 C19 2.145(9)
Rh1 C21 2.151(9)
Rh1 C22 2.155(10)
Rh1 C20 2.171(11)
Rh1 C16 2.195(8)
Rh1 C15 2.204(8)
Rh1 C14 2.231(8)
Rh1 C17 2.239(9)
Rh1 C13 2.405(8)
Rh1 C12 2.407(8)
O1 C12 1.288(10)
O2 C13 1.291(9)
N1 C1 1.348(10)
N1 C5 1.383(10)
C1 C2 1.375(11)
C1 H1 0.9500
C2 C3 1.380(13)
C2 H2 0.9500
C3 C4 1.398(13)
C3 H3 0.9500
C4 C5 1.376(11)
C4 H4 0.9500
C5 C6 1.470(11)
C6 C11 1.386(10)
C6 C7 1.406(11)
C7 C8 1.367(13)
C7 H7 0.9500
C8 C9 1.391(13)
C8 H8 0.9500
C9 C10 1.396(12)
C9 H9 0.9500
C10 C11 1.382(11)
C10 H10 0.9500
C12 C17 1.427(11)
C12 C13 1.446(12)
C13 C14 1.426(11)
C14 C15 1.423(12)
C14 H14 0.9500
C15 C16 1.404(13)
C15 H15 0.9500
C16 C17 1.425(12)
C16 H16 0.9500
C17 H17 0.9500
C18 C19 1.408(15)
C18 C22 1.443(16)
C18 C23 1.536(15)
C19 C20 1.406(14)
C19 C24 1.548(15)
C20 C21 1.40(2)
C20 C25 1.487(18)
C21 C22 1.44(2)
C21 C26 1.519(16)
C22 C27 1.505(18)
C23 H23A 0.9800
C23 H23B 0.9800
C23 H23C 0.9800
C24 H24A 0.9800
C24 H24B 0.9800
C24 H24C 0.9800
C25 H25A 0.9800
C25 H25B 0.9800
C25 H25C 0.9800
C26 H26A 0.9800
C26 H26B 0.9800
C26 H26C 0.9800
C27 H27A 0.9800
C27 H27B 0.9800
C27 H27C 0.9800
